data_7024934
loop_
_publ_author_name
'Herringer, Susan N.'
'Longendyke, Alyssa J.'
'Turnbull, Mark M.'
'Landee, Christopher P.'
'Wikaira, Jan L.'
'Jameson, Geoffrey B.'
'Telfer, Shane G.'

_publ_section_title
;
 Synthesis, structure, and magnetic properties of
 bis(monosubstituted-pyrazine)dihalocopper(II).
;
_journal_issue 11
_journal_name_full 'Dalton transactions (Cambridge, England : 2003)'
_journal_page_first 2785
_journal_page_last 2797
_journal_paper_doi 10.1039/b922824a
_journal_volume 39
_journal_year 2010
_chemical_formula_sum 'C6 H8 Br Cu0.5 N2 O'
_chemical_formula_weight 235.82
_chemical_name_common Bis(ethoxypyrazine)dibromocopper(ii)
_chemical_name_systematic
;
Bis(ethoxypyrazine)dibromocopper(II)
;
_space_group_IT_number 2
_symmetry_cell_setting triclinic
_symmetry_space_group_name_Hall '-P 1'
_symmetry_space_group_name_H-M 'P -1'
_atom_sites_solution_hydrogens geom
_atom_sites_solution_primary direct
_atom_sites_solution_secondary difmap
_audit_creation_method SHELXL-97
_cell_angle_alpha 87.676(4)
_cell_angle_beta 85.607(4)
_cell_angle_gamma 85.486(4)
_cell_formula_units_Z 2
_cell_length_a 3.9268(2)
_cell_length_b 8.0343(5)
_cell_length_c 12.3763(7)
_cell_measurement_reflns_used 3748
_cell_measurement_temperature 130(2)
_cell_measurement_theta_max 31.18
_cell_measurement_theta_min 2.54
_cell_volume 387.87(4)
_computing_cell_refinement 'Bruker SMART'
_computing_data_collection 'Bruker SMART'
_computing_data_reduction 'Bruker SAINT'
_computing_molecular_graphics 'Bruker SHELXTL'
_computing_publication_material 'Bruker SHELXTL'
_computing_structure_refinement 'SHELXL-97 (Sheldrick, 1997)'
_computing_structure_solution 'SHELXS-97 (Sheldrick, 1990)'
_diffrn_ambient_temperature 130(2)
_diffrn_measured_fraction_theta_full 0.998
_diffrn_measured_fraction_theta_max 0.998
_diffrn_measurement_device_type 'CCD area detector'
_diffrn_measurement_method 'phi and omega scans'
_diffrn_radiation_monochromator graphite
_diffrn_radiation_source 'fine-focus sealed tube'
_diffrn_radiation_type MoK\a
_diffrn_radiation_wavelength 0.71073
_diffrn_reflns_av_R_equivalents 0.0458
_diffrn_reflns_av_sigmaI/netI 0.0395
_diffrn_reflns_limit_h_max 5
_diffrn_reflns_limit_h_min -5
_diffrn_reflns_limit_k_max 10
_diffrn_reflns_limit_k_min -10
_diffrn_reflns_limit_l_max 16
_diffrn_reflns_limit_l_min -16
_diffrn_reflns_number 8199
_diffrn_reflns_theta_full 27.49
_diffrn_reflns_theta_max 27.49
_diffrn_reflns_theta_min 1.65
_exptl_absorpt_coefficient_mu 6.567
_exptl_absorpt_correction_T_max 0.6744
_exptl_absorpt_correction_T_min 0.3750
_exptl_absorpt_correction_type empirical
_exptl_absorpt_process_details 'via SADABS'
_exptl_crystal_colour green
_exptl_crystal_density_diffrn 2.019
_exptl_crystal_density_method 'not measured'
_exptl_crystal_description plate
_exptl_crystal_F_000 231
_exptl_crystal_size_max 0.49
_exptl_crystal_size_mid 0.08
_exptl_crystal_size_min 0.01
_refine_diff_density_max 1.144
_refine_diff_density_min -1.030
_refine_diff_density_rms 0.269
_refine_ls_extinction_method none
_refine_ls_goodness_of_fit_ref 1.133
_refine_ls_hydrogen_treatment noref
_refine_ls_matrix_type full
_refine_ls_number_parameters 98
_refine_ls_number_reflns 1768
_refine_ls_number_restraints 0
_refine_ls_restrained_S_all 1.133
_refine_ls_R_factor_all 0.0455
_refine_ls_R_factor_gt 0.0338
_refine_ls_shift/su_max 0.000
_refine_ls_shift/su_mean 0.000
_refine_ls_structure_factor_coef Fsqd
_refine_ls_weighting_details 'calc w=1/[\s^2^(Fo^2^)+(0.0706P)^2^+0.0000P] where P=(Fo^2^+2Fc^2^)/3'
_refine_ls_weighting_scheme calc
_refine_ls_wR_factor_gt 0.0900
_refine_ls_wR_factor_ref 0.1108
_reflns_number_gt 1506
_reflns_number_total 1768
_reflns_threshold_expression >2sigma(I)
_cod_data_source_file b922824a.txt
_cod_data_source_block ajlb
_cod_depositor_comments
;
The following automatic conversions were performed:

'_symmetry_cell_setting' value 'Triclinic' changed to 'triclinic'
according to /home/saulius/struct/CIF-dictionaries/cif_core.dic
dictionary named 'cif_core.dic' version 2.4.2 from 2011-04-26.

Automatic conversion script
Id: cif_fix_values 1891 2012-01-12 08:04:46Z andrius 
;
_cod_original_sg_symbol_H-M P-1
_cod_original_formula_sum 'C6 H8 Br Cu0.50 N2 O'
_cod_database_code 7024934

loop_
_symmetry_equiv_pos_as_xyz
'x, y, z'
'-x, -y, -z'

loop_
_atom_site_label
_atom_site_type_symbol
_atom_site_fract_x
_atom_site_fract_y
_atom_site_fract_z
_atom_site_U_iso_or_equiv
_atom_site_adp_type
_atom_site_occupancy
_atom_site_symmetry_multiplicity
_atom_site_calc_flag
_atom_site_refinement_flags
Cu1 Cu 0.0000 0.5000 0.0000 0.0177(2) Uani 1 2 d S
Br1 Br 0.42979(9) 0.31550(5) -0.09613(3) 0.01613(16) Uani 1 1 d .
N1 N -0.0622(9) 0.8928(5) -0.3032(3) 0.0192(7) Uani 1 1 d .
C2 C -0.1175(10) 0.7344(5) -0.3100(3) 0.0162(8) Uani 1 1 d .
C3 C -0.0828(11) 0.6172(5) -0.2230(3) 0.0170(8) Uani 1 1 d .
H3 H -0.1197 0.5034 -0.2324 0.020 Uiso 1 1 calc R
N4 N 0.0006(9) 0.6651(5) -0.1288(3) 0.0166(7) Uani 1 1 d .
C5 C 0.0594(11) 0.8280(6) -0.1196(3) 0.0190(9) Uani 1 1 d .
H5 H 0.1220 0.8655 -0.0526 0.023 Uiso 1 1 calc R
C6 C 0.0296(11) 0.9376(6) -0.2053(3) 0.0210(9) Uani 1 1 d .
H6 H 0.0749 1.0505 -0.1966 0.025 Uiso 1 1 calc R
C7 C -0.3014(11) 0.7983(5) -0.4864(3) 0.0183(9) Uani 1 1 d .
H7A H -0.1023 0.8627 -0.5100 0.022 Uiso 1 1 calc R
H7B H -0.4925 0.8770 -0.4593 0.022 Uiso 1 1 calc R
C8 C -0.4058(12) 0.7036(6) -0.5790(3) 0.0236(10) Uani 1 1 d .
H8A H -0.2124 0.6284 -0.6062 0.028 Uiso 1 1 calc R
H8B H -0.4745 0.7824 -0.6373 0.028 Uiso 1 1 calc R
H8C H -0.5987 0.6381 -0.5540 0.028 Uiso 1 1 calc R
O1 O -0.2121(8) 0.6749(4) -0.4024(2) 0.0194(6) Uani 1 1 d .

loop_
_atom_site_aniso_label
_atom_site_aniso_U_11
_atom_site_aniso_U_22
_atom_site_aniso_U_33
_atom_site_aniso_U_23
_atom_site_aniso_U_13
_atom_site_aniso_U_12
Cu1 0.0239(4) 0.0191(4) 0.0085(4) 0.0032(3) -0.0007(3) 0.0049(3)
Br1 0.0168(2) 0.0184(3) 0.0133(2) -0.00117(15) -0.00225(15) -0.00032(16)
N1 0.0260(18) 0.0182(19) 0.0137(17) 0.0025(14) -0.0028(14) -0.0045(15)
C2 0.0197(19) 0.018(2) 0.0116(19) -0.0006(15) -0.0031(15) -0.0015(16)
C3 0.023(2) 0.0134(19) 0.0141(19) -0.0009(15) -0.0015(16) -0.0007(16)
N4 0.0202(16) 0.0190(18) 0.0100(16) 0.0025(13) -0.0023(13) 0.0024(14)
C5 0.021(2) 0.023(2) 0.0138(19) -0.0055(16) -0.0039(16) -0.0017(17)
C6 0.028(2) 0.017(2) 0.019(2) -0.0011(16) -0.0011(17) -0.0067(18)
C7 0.024(2) 0.020(2) 0.011(2) 0.0069(16) -0.0048(16) -0.0008(17)
C8 0.031(2) 0.027(2) 0.013(2) 0.0010(17) -0.0095(17) -0.002(2)
O1 0.0339(16) 0.0166(15) 0.0092(14) 0.0022(11) -0.0107(12) -0.0036(13)

loop_
_atom_type_symbol
_atom_type_description
_atom_type_scat_dispersion_real
_atom_type_scat_dispersion_imag
_atom_type_scat_source
C C 0.0033 0.0016 'International Tables Vol C Tables 4.2.6.8 and 6.1.1.4'
H H 0.0000 0.0000 'International Tables Vol C Tables 4.2.6.8 and 6.1.1.4'
N N 0.0061 0.0033 'International Tables Vol C Tables 4.2.6.8 and 6.1.1.4'
O O 0.0106 0.0060 'International Tables Vol C Tables 4.2.6.8 and 6.1.1.4'
Cu Cu 0.3201 1.2651 'International Tables Vol C Tables 4.2.6.8 and 6.1.1.4'
Br Br -0.2901 2.4595 'International Tables Vol C Tables 4.2.6.8 and 6.1.1.4'

loop_
_geom_angle_atom_site_label_1
_geom_angle_atom_site_label_2
_geom_angle_atom_site_label_3
_geom_angle
_geom_angle_site_symmetry_1
_geom_angle_site_symmetry_3
N4 Cu1 N4 180.0(2) . 2_565
N4 Cu1 Br1 90.74(10) . .
N4 Cu1 Br1 89.26(10) 2_565 .
N4 Cu1 Br1 89.26(10) . 2_565
N4 Cu1 Br1 90.74(10) 2_565 2_565
Br1 Cu1 Br1 180.000(15) . 2_565
N4 Cu1 Br1 90.04(10) . 1_455
N4 Cu1 Br1 89.96(10) 2_565 1_455
Br1 Cu1 Br1 89.306(12) . 1_455
Br1 Cu1 Br1 90.694(12) 2_565 1_455
Cu1 Br1 Cu1 89.306(12) . 1_655
C2 N1 C6 115.4(4) . .
N1 C2 O1 121.1(4) . .
N1 C2 C3 123.0(4) . .
O1 C2 C3 115.9(4) . .
N4 C3 C2 120.1(4) . .
N4 C3 H3 120.0 . .
C2 C3 H3 120.0 . .
C3 N4 C5 118.1(3) . .
C3 N4 Cu1 119.5(3) . .
C5 N4 Cu1 122.3(3) . .
C6 C5 N4 120.6(4) . .
C6 C5 H5 119.7 . .
N4 C5 H5 119.7 . .
C5 C6 N1 122.8(4) . .
C5 C6 H6 118.6 . .
N1 C6 H6 118.6 . .
O1 C7 C8 106.5(4) . .
O1 C7 H7A 110.4 . .
C8 C7 H7A 110.4 . .
O1 C7 H7B 110.4 . .
C8 C7 H7B 110.4 . .
H7A C7 H7B 108.6 . .
C7 C8 H8A 109.5 . .
C7 C8 H8B 109.5 . .
H8A C8 H8B 109.5 . .
C7 C8 H8C 109.5 . .
H8A C8 H8C 109.5 . .
H8B C8 H8C 109.5 . .
C2 O1 C7 116.3(3) . .

loop_
_geom_bond_atom_site_label_1
_geom_bond_atom_site_label_2
_geom_bond_distance
_geom_bond_site_symmetry_2
Cu1 N4 2.032(3) .
Cu1 N4 2.032(3) 2_565
Cu1 Br1 2.4296(4) .
Cu1 Br1 2.4296(4) 2_565
Cu1 Br1 3.1145(4) 1_455
Br1 Cu1 3.1145(4) 1_655
N1 C2 1.315(6) .
N1 C6 1.360(5) .
C2 O1 1.347(5) .
C2 C3 1.409(6) .
C3 N4 1.315(5) .
C3 H3 0.9500 .
N4 C5 1.357(6) .
C5 C6 1.357(6) .
C5 H5 0.9500 .
C6 H6 0.9500 .
C7 O1 1.451(5) .
C7 C8 1.500(6) .
C7 H7A 0.9900 .
C7 H7B 0.9900 .
C8 H8A 0.9800 .
C8 H8B 0.9800 .
C8 H8C 0.9800 .

loop_
_geom_torsion_atom_site_label_1
_geom_torsion_atom_site_label_2
_geom_torsion_atom_site_label_3
_geom_torsion_atom_site_label_4
_geom_torsion
_geom_torsion_site_symmetry_1
_geom_torsion_site_symmetry_4
N4 Cu1 Br1 Cu1 89.97(10) . 1_655
N4 Cu1 Br1 Cu1 -90.03(10) 2_565 1_655
Br1 Cu1 Br1 Cu1 -76(100) 2_565 1_655
Br1 Cu1 Br1 Cu1 180.0 1_455 1_655
C6 N1 C2 O1 179.5(4) . .
C6 N1 C2 C3 -0.4(6) . .
N1 C2 C3 N4 1.6(7) . .
O1 C2 C3 N4 -178.3(4) . .
C2 C3 N4 C5 -1.6(6) . .
C2 C3 N4 Cu1 173.5(3) . .
N4 Cu1 N4 C3 27(100) 2_565 .
Br1 Cu1 N4 C3 60.3(3) . .
Br1 Cu1 N4 C3 -119.7(3) 2_565 .
Br1 Cu1 N4 C3 -29.0(3) 1_455 .
N4 Cu1 N4 C5 -158(100) 2_565 .
Br1 Cu1 N4 C5 -124.8(3) . .
Br1 Cu1 N4 C5 55.2(3) 2_565 .
Br1 Cu1 N4 C5 145.9(3) 1_455 .
C3 N4 C5 C6 0.5(6) . .
Cu1 N4 C5 C6 -174.5(3) . .
N4 C5 C6 N1 0.7(7) . .
C2 N1 C6 C5 -0.7(7) . .
N1 C2 O1 C7 -9.5(6) . .
C3 C2 O1 C7 170.5(4) . .
C8 C7 O1 C2 -178.5(4) . .
